data_4514712
loop_
_publ_author_name
'Liu, Jianguo'
'Chen, Jia-Yi'
'Jia, Mengjing'
'Ming, Bangrong'
'Jia, Jiong'
'Liao, Rong-Zhen'
'Tung, Chen-Ho'
'Wang, Wenguang'

_publ_section_title
;
 Ni--O Cooperation versus Nickel(II) Hydride in Catalytic Hydroboration of
 N-Heteroarenes
;
_journal_issue 5
_journal_name_full 'ACS Catalysis'
_journal_page_first 3849
_journal_paper_doi 10.1021/acscatal.8b05136
_journal_volume 9
_journal_year 2019
_chemical_formula_moiety 'C28 H31 Ni P'
_chemical_formula_sum 'C28 H31 Ni P'
_chemical_formula_weight 457.20
_space_group_crystal_system triclinic
_space_group_IT_number 2
_space_group_name_Hall '-P 1'
_space_group_name_H-M_alt 'P -1'
_symmetry_space_group_name_Hall '-P 1'
_symmetry_space_group_name_H-M 'P -1'
_atom_sites_solution_hydrogens mixed
_atom_sites_solution_primary dual
_audit_creation_date 2018-07-20
_audit_creation_method
;
Olex2 1.2
(compiled 2018.05.29 svn.r3508 for OlexSys, GUI svn.r5506)
;
_cell_angle_alpha 91.217(2)
_cell_angle_beta 96.831(2)
_cell_angle_gamma 90.693(2)
_cell_formula_units_Z 4
_cell_length_a 8.8889(3)
_cell_length_b 15.1597(4)
_cell_length_c 17.8889(5)
_cell_measurement_reflns_used 12529
_cell_measurement_temperature 173(2)
_cell_measurement_theta_max 76.6110
_cell_measurement_theta_min 3.8570
_cell_volume 2392.67(12)
_computing_cell_refinement 'CrysAlisPro 1.171.39.46 (Rigaku OD, 2018)'
_computing_data_collection 'CrysAlisPro 1.171.39.46 (Rigaku OD, 2018)'
_computing_data_reduction 'CrysAlisPro 1.171.39.46 (Rigaku OD, 2018)'
_computing_molecular_graphics 'Olex2 (Dolomanov et al., 2009)'
_computing_publication_material 'Olex2 (Dolomanov et al., 2009)'
_computing_structure_refinement 'ShelXL (Sheldrick, 2015)'
_computing_structure_solution 'ShelXT (Sheldrick, 2015)'
_diffrn_ambient_temperature 173(2)
_diffrn_detector 'CCD plate'
_diffrn_detector_type HyPix
_diffrn_measured_fraction_theta_full 0.975
_diffrn_measured_fraction_theta_max 0.989
_diffrn_measurement_details
;
List of Runs (angles in degrees, time in seconds):

  # Type    Start    End  Width  t~exp~   \w     \q     \k     \f   Frames
--------------------------------------------------------------------------
  1  \w    -87.00  -2.00   1.00    0.10    --  -48.45 114.00-167.00   85
  2  \w     28.00  88.00   1.00    0.10    --   48.45-114.00 101.00   60
  3  \w    -39.00 -13.00   1.00    0.17    --  -86.25 114.00-167.00   26
  4  \w   -105.00 -79.00   1.00    0.17    --  -86.25-114.00 101.00   26
  5  \w     99.00 128.00   1.00    0.17    --  107.75 114.00-167.00   29
  6  \w     43.00 110.00   1.00    0.17    --  107.75-114.00 101.00   67
  7  \w    -68.00  22.00   1.00    0.10    --  -48.45  77.00 -30.00   90
  8  \w   -120.00 -71.00   1.00    0.10    --  -48.45-125.00 -90.00   49
  9  \w    -23.00  60.00   1.00    0.10    --   48.45 -57.00-180.00   83
 10  \w   -150.00 -84.00   1.00    0.17    --  -86.25 -99.00 150.00   66
 11  \w   -157.00 -74.00   1.00    0.17    --  -86.25 -37.00 -30.00   83
 12  \w    -83.00 -14.00   1.00    0.17    --  -86.25 125.00  90.00   69
 13  \w     35.00 116.00   1.00    0.17    --  107.75-125.00-150.00   81
 14  \w     41.00  79.00   1.00    0.17    --  107.75 -77.00  30.00   38
 15  \w     95.00 176.00   1.00    0.17    --  107.75  37.00-180.00   81
 16  \w     35.00 123.00   1.00    0.17    --  107.75 -77.00-120.00   88
 17  \w    102.00 177.00   1.00    0.17    --  107.75  57.00  90.00   75
 18  \w     99.00 128.00   1.00    0.17    --  107.75 -77.00  30.00   29
 19  \w    144.00 173.00   1.00    0.17    --  107.75  37.00-120.00   29
 20  \w     95.00 139.00   1.00    0.17    --  107.75  37.00-120.00   44
 21  \w     38.00 117.00   1.00    0.17    --  107.75-125.00  60.00   79
 22  \w     35.00 115.00   1.00    0.17    --  107.75-125.00-120.00   80
 23  \w     35.00 119.00   1.00    0.17    --  107.75 -57.00-120.00   84
;
_diffrn_measurement_device 'four-circle diffractometer'
_diffrn_measurement_device_type 'XtaLAB Synergy, Dualflex, HyPix'
_diffrn_measurement_method '\w scans'
_diffrn_orient_matrix_type 'CrysAlisPro convention (1999,Acta A55,543-557)'
_diffrn_orient_matrix_UB_11 0.0968592000
_diffrn_orient_matrix_UB_12 0.0364855000
_diffrn_orient_matrix_UB_13 0.0713487000
_diffrn_orient_matrix_UB_21 0.0666943000
_diffrn_orient_matrix_UB_22 0.0715290000
_diffrn_orient_matrix_UB_23 -0.0469217000
_diffrn_orient_matrix_UB_31 -0.1290172000
_diffrn_orient_matrix_UB_32 0.0623414000
_diffrn_orient_matrix_UB_33 0.0153112000
_diffrn_radiation_monochromator mirror
_diffrn_radiation_probe x-ray
_diffrn_radiation_type CuK\a
_diffrn_radiation_wavelength 1.54184
_diffrn_reflns_av_R_equivalents 0.0683
_diffrn_reflns_av_unetI/netI 0.0668
_diffrn_reflns_Laue_measured_fraction_full 0.975
_diffrn_reflns_Laue_measured_fraction_max 0.989
_diffrn_reflns_limit_h_max 10
_diffrn_reflns_limit_h_min -10
_diffrn_reflns_limit_k_max 18
_diffrn_reflns_limit_k_min -17
_diffrn_reflns_limit_l_max 21
_diffrn_reflns_limit_l_min -21
_diffrn_reflns_number 23573
_diffrn_reflns_point_group_measured_fraction_full 0.975
_diffrn_reflns_point_group_measured_fraction_max 0.989
_diffrn_reflns_theta_full 67.684
_diffrn_reflns_theta_max 67.077
_diffrn_reflns_theta_min 3.791
_diffrn_source 'micro-focus sealed X-ray tube'
_diffrn_source_type 'PhotonJet (Cu) X-ray Source'
_exptl_absorpt_coefficient_mu 1.869
_exptl_absorpt_correction_T_max 1.00000
_exptl_absorpt_correction_T_min 0.75923
_exptl_absorpt_correction_type multi-scan
_exptl_absorpt_process_details
;
CrysAlisPro 1.171.39.46 (Rigaku Oxford Diffraction, 2018)
Empirical absorption correction using spherical harmonics,
 implemented in SCALE3 ABSPACK scaling algorithm.
;
_exptl_crystal_colour 'metallic intense orange'
_exptl_crystal_density_diffrn 1.269
_exptl_crystal_description plate
_exptl_crystal_F_000 968
_exptl_crystal_size_max 0.55
_exptl_crystal_size_mid 0.43
_exptl_crystal_size_min 0.35
_refine_diff_density_max 0.471
_refine_diff_density_min -0.623
_refine_diff_density_rms 0.078
_refine_ls_extinction_method none
_refine_ls_goodness_of_fit_ref 1.078
_refine_ls_hydrogen_treatment mixed
_refine_ls_matrix_type full
_refine_ls_number_parameters 559
_refine_ls_number_reflns 8448
_refine_ls_number_restraints 0
_refine_ls_restrained_S_all 1.078
_refine_ls_R_factor_all 0.0634
_refine_ls_R_factor_gt 0.0477
_refine_ls_shift/su_max 0.001
_refine_ls_shift/su_mean 0.000
_refine_ls_structure_factor_coef Fsqd
_refine_ls_weighting_details 'w=1/[\s^2^(Fo^2^)+(0.0532P)^2^+2.0090P] where P=(Fo^2^+2Fc^2^)/3'
_refine_ls_weighting_scheme calc
_refine_ls_wR_factor_gt 0.1227
_refine_ls_wR_factor_ref 0.1342
_reflns_Friedel_coverage 0.000
_reflns_number_gt 6844
_reflns_number_total 8448
_reflns_threshold_expression 'I > 2\s(I)'
_cod_data_source_file cs8b05136_si_002.cif
_cod_data_source_block 3H
_cod_depositor_comments
;

2020-05-08
Z value and formula fixed to values more according to usual
chemical conventions.                 miguel
;
_cod_original_formula_sum 'C56 H62 Ni2 P2'
_cod_original_formula_weight 914.41
_cod_original_formula_moiety '2(C28 H31 Ni P)'
_cod_original_formula_units_Z 2
_cod_database_code 4514712
_shelxl_version_number 2013-4
_chemical_oxdiff_formula CPNi
_shelx_space_group_comment
;
The symmetry employed for this shelxl refinement is uniquely defined
by the following loop, which should always be used as a source of
symmetry information in preference to the above space-group names.
They are only intended as comments.
;
_reflns_odcompleteness_completeness 99.16
_reflns_odcompleteness_iscentric 1
_reflns_odcompleteness_theta 66.97
_olex2_refinement_description
;
1. Fixed Uiso
 At 1.2 times of:
  All C(H) groups
 At 1.5 times of:
  All C(H,H,H) groups
2.a Aromatic/amide H refined with riding coordinates:
 C46(H46), C42(H42), C18(H18), C28(H28), C40(H40), C12(H12), C56(H56),
 C52(H52), C14(H14), C41(H41), C22(H22), C50(H50), C24(H24), C13(H13), C43(H43),
  C44(H44), C25(H25), C53(H53), C54(H54), C16(H16), C55(H55), C19(H19),
 C47(H47), C49(H49), C20(H20), C15(H15), C26(H26), C48(H48), C21(H21), C27(H27)
2.b Idealised Me refined as rotating group:
 C35(H35A,H35B,H35C), C10(H10A,H10B,H10C), C9(H9A,H9B,H9C), C6(H6A,H6B,H6C),
 C38(H38A,H38B,H38C), C36(H36A,H36B,H36C), C37(H37A,H37B,H37C), C7(H7A,H7B,H7C),
  C34(H34A,H34B,H34C), C8(H8A,H8B,H8C)
;
_olex2_submission_special_instructions 'No special instructions were received'
_oxdiff_exptl_absorpt_empirical_details
;
Empirical correction (ABSPACK) includes:
- Absorption correction using spherical harmonics
- Frame scaling
;
_oxdiff_exptl_absorpt_empirical_full_max 1.822
_oxdiff_exptl_absorpt_empirical_full_min 0.492

loop_
_space_group_symop_operation_xyz
'x, y, z'
'-x, -y, -z'

loop_
_atom_site_label
_atom_site_type_symbol
_atom_site_fract_x
_atom_site_fract_y
_atom_site_fract_z
_atom_site_U_iso_or_equiv
_atom_site_adp_type
_atom_site_occupancy
_atom_site_site_symmetry_order
_atom_site_calc_flag
_atom_site_refinement_flags_posn
Ni2 Ni 0.09320(5) 0.76750(3) 0.79700(2) 0.02149(13) Uani 1 1 d .
Ni1 Ni 0.44966(5) 0.72928(3) 0.19904(2) 0.02366(14) Uani 1 1 d .
P2 P 0.16466(7) 0.81857(4) 0.69935(4) 0.01905(16) Uani 1 1 d .
P1 P 0.56625(7) 0.68098(4) 0.29747(4) 0.02009(16) Uani 1 1 d .
C17 C 0.4775(3) 0.57973(18) 0.32649(15) 0.0227(6) Uani 1 1 d .
C39 C 0.3640(3) 0.85176(17) 0.70356(14) 0.0212(5) Uani 1 1 d .
C45 C 0.0652(3) 0.92050(17) 0.67308(15) 0.0227(6) Uani 1 1 d .
C51 C 0.1406(3) 0.74877(17) 0.61401(14) 0.0200(5) Uani 1 1 d .
C11 C 0.7624(3) 0.64784(18) 0.29343(15) 0.0230(6) Uani 1 1 d .
C32 C 0.2403(3) 0.7101(2) 0.88553(15) 0.0279(6) Uani 1 1 d .
C23 C 0.5851(3) 0.75241(17) 0.38222(14) 0.0209(5) Uani 1 1 d .
C46 C 0.0581(3) 0.98354(18) 0.73062(17) 0.0269(6) Uani 1 1 d .
H46 H 0.1055 0.9731 0.7787 0.032 Uiso 1 1 calc R
C42 C 0.6739(3) 0.8913(2) 0.72431(16) 0.0312(7) Uani 1 1 d .
H42 H 0.7771 0.9046 0.7316 0.037 Uiso 1 1 calc R
C33 C 0.2399(3) 0.80373(19) 0.89430(15) 0.0281(6) Uani 1 1 d .
C31 C 0.0926(3) 0.67801(19) 0.88596(15) 0.0283(6) Uani 1 1 d .
C1 C 0.3921(4) 0.6638(2) 0.09186(16) 0.0310(7) Uani 1 1 d .
C18 C 0.4402(3) 0.51472(19) 0.27041(17) 0.0290(6) Uani 1 1 d .
H18 H 0.4632 0.5240 0.2218 0.035 Uiso 1 1 calc R
C29 C 0.0903(4) 0.83020(19) 0.90490(16) 0.0298(6) Uani 1 1 d .
C28 C 0.4978(3) 0.82677(19) 0.38484(17) 0.0301(6) Uani 1 1 d .
H28 H 0.4310 0.8412 0.3430 0.036 Uiso 1 1 calc R
C4 C 0.5519(3) 0.78685(19) 0.10925(15) 0.0286(6) Uani 1 1 d .
C3 C 0.4033(4) 0.8162(2) 0.10922(16) 0.0317(7) Uani 1 1 d .
C40 C 0.4706(3) 0.78456(19) 0.71157(16) 0.0271(6) Uani 1 1 d .
H40 H 0.4379 0.7260 0.7098 0.033 Uiso 1 1 calc R
C12 C 0.8668(3) 0.71494(19) 0.28281(17) 0.0297(6) Uani 1 1 d .
H12 H 0.8361 0.7734 0.2821 0.036 Uiso 1 1 calc R
C56 C 0.0502(3) 0.67368(19) 0.61087(17) 0.0295(6) Uani 1 1 d .
H56 H 0.0030 0.6587 0.6526 0.035 Uiso 1 1 calc R
C52 C 0.2098(3) 0.77027(19) 0.55060(16) 0.0295(6) Uani 1 1 d .
H52 H 0.2711 0.8205 0.5517 0.035 Uiso 1 1 calc R
C5 C 0.5471(3) 0.6918(2) 0.10133(16) 0.0299(6) Uani 1 1 d .
C14 C 1.0618(3) 0.6090(2) 0.27426(17) 0.0326(7) Uani 1 1 d .
H14 H 1.1609 0.5957 0.2669 0.039 Uiso 1 1 calc R
C41 C 0.6242(3) 0.8041(2) 0.72212(17) 0.0301(6) Uani 1 1 d .
H41 H 0.6940 0.7589 0.7277 0.036 Uiso 1 1 calc R
C22 C 0.4396(3) 0.5651(2) 0.39852(17) 0.0298(6) Uani 1 1 d .
H22 H 0.4633 0.6075 0.4365 0.036 Uiso 1 1 calc R
C50 C -0.0079(3) 0.9362(2) 0.60171(17) 0.0299(6) Uani 1 1 d .
H50 H -0.0045 0.8947 0.5629 0.036 Uiso 1 1 calc R
C24 C 0.6865(3) 0.7323(2) 0.44534(17) 0.0299(6) Uani 1 1 d .
H24 H 0.7481 0.6833 0.4443 0.036 Uiso 1 1 calc R
C2 C 0.3042(3) 0.7397(2) 0.10032(15) 0.0332(7) Uani 1 1 d .
C30 C -0.0025(3) 0.7530(2) 0.89597(15) 0.0294(6) Uani 1 1 d .
C13 C 1.0150(3) 0.6954(2) 0.27335(17) 0.0317(7) Uani 1 1 d .
H13 H 1.0832 0.7406 0.2663 0.038 Uiso 1 1 calc R
C43 C 0.5700(3) 0.9582(2) 0.71557(17) 0.0316(7) Uani 1 1 d .
H43 H 0.6033 1.0167 0.7171 0.038 Uiso 1 1 calc R
C44 C 0.4157(3) 0.93860(19) 0.70453(16) 0.0272(6) Uani 1 1 d .
H44 H 0.3465 0.9841 0.6977 0.033 Uiso 1 1 calc R
C25 C 0.6948(4) 0.7861(2) 0.50960(17) 0.0359(7) Uani 1 1 d .
H25 H 0.7614 0.7723 0.5517 0.043 Uiso 1 1 calc R
C53 C 0.1878(4) 0.7172(2) 0.48596(17) 0.0336(7) Uani 1 1 d .
H53 H 0.2344 0.7318 0.4439 0.040 Uiso 1 1 calc R
C54 C 0.0967(4) 0.6426(2) 0.48409(18) 0.0371(7) Uani 1 1 d .
H54 H 0.0813 0.6075 0.4405 0.045 Uiso 1 1 calc R
C16 C 0.8126(3) 0.56166(19) 0.29639(16) 0.0285(6) Uani 1 1 d .
H16 H 0.7461 0.5163 0.3053 0.034 Uiso 1 1 calc R
C55 C 0.0287(4) 0.6200(2) 0.54617(18) 0.0375(7) Uani 1 1 d .
H55 H -0.0313 0.5691 0.5450 0.045 Uiso 1 1 calc R
C19 C 0.3694(4) 0.4369(2) 0.28652(19) 0.0341(7) Uani 1 1 d .
H19 H 0.3456 0.3941 0.2488 0.041 Uiso 1 1 calc R
C47 C -0.0192(3) 1.06172(19) 0.71666(18) 0.0328(7) Uani 1 1 d .
H47 H -0.0224 1.1036 0.7552 0.039 Uiso 1 1 calc R
C49 C -0.0869(4) 1.0148(2) 0.58836(19) 0.0382(7) Uani 1 1 d .
H49 H -0.1367 1.0251 0.5407 0.046 Uiso 1 1 calc R
C20 C 0.3339(4) 0.4222(2) 0.35811(19) 0.0374(7) Uani 1 1 d .
H20 H 0.2884 0.3693 0.3691 0.045 Uiso 1 1 calc R
C15 C 0.9610(4) 0.5423(2) 0.28615(18) 0.0339(7) Uani 1 1 d .
H15 H 0.9927 0.4841 0.2873 0.041 Uiso 1 1 calc R
C26 C 0.6063(4) 0.8592(2) 0.51167(18) 0.0357(7) Uani 1 1 d .
H26 H 0.6125 0.8943 0.5552 0.043 Uiso 1 1 calc R
C48 C -0.0915(4) 1.0772(2) 0.64546(19) 0.0359(7) Uani 1 1 d .
H48 H -0.1431 1.1296 0.6360 0.043 Uiso 1 1 calc R
C21 C 0.3664(4) 0.4870(2) 0.41377(19) 0.0375(7) Uani 1 1 d .
H21 H 0.3391 0.4782 0.4617 0.045 Uiso 1 1 calc R
C27 C 0.5085(4) 0.8809(2) 0.44982(18) 0.0370(7) Uani 1 1 d .
H27 H 0.4498 0.9311 0.4510 0.044 Uiso 1 1 calc R
C35 C -0.1671(4) 0.7483(3) 0.90658(19) 0.0487(9) Uani 1 1 d .
H35A H -0.2154 0.8017 0.8895 0.073 Uiso 1 1 calc GR
H35B H -0.1770 0.7413 0.9590 0.073 Uiso 1 1 calc GR
H35C H -0.2143 0.6989 0.8781 0.073 Uiso 1 1 calc GR
C10 C 0.6800(4) 0.6335(2) 0.0944(2) 0.0441(8) Uani 1 1 d .
H10A H 0.7696 0.6601 0.1213 0.066 Uiso 1 1 calc GR
H10B H 0.6938 0.6259 0.0422 0.066 Uiso 1 1 calc GR
H10C H 0.6618 0.5770 0.1152 0.066 Uiso 1 1 calc GR
C9 C 0.6932(4) 0.8432(2) 0.1130(2) 0.0467(9) Uani 1 1 d .
H9A H 0.6834 0.8942 0.1447 0.070 Uiso 1 1 calc GR
H9B H 0.7076 0.8617 0.0633 0.070 Uiso 1 1 calc GR
H9C H 0.7789 0.8097 0.1334 0.070 Uiso 1 1 calc GR
C6 C 0.3326(5) 0.5714(2) 0.0736(2) 0.0515(9) Uani 1 1 d .
H6A H 0.4135 0.5303 0.0838 0.077 Uiso 1 1 calc GR
H6B H 0.2928 0.5668 0.0214 0.077 Uiso 1 1 calc GR
H6C H 0.2537 0.5581 0.1041 0.077 Uiso 1 1 calc GR
C38 C 0.3794(4) 0.8617(3) 0.90252(19) 0.0457(9) Uani 1 1 d .
H38A H 0.4443 0.8440 0.8658 0.069 Uiso 1 1 calc GR
H38B H 0.4324 0.8561 0.9522 0.069 Uiso 1 1 calc GR
H38C H 0.3508 0.9220 0.8948 0.069 Uiso 1 1 calc GR
C36 C 0.0391(5) 0.5832(2) 0.8841(2) 0.0470(9) Uani 1 1 d .
H36A H -0.0575 0.5776 0.8539 0.070 Uiso 1 1 calc GR
H36B H 0.0294 0.5650 0.9344 0.070 Uiso 1 1 calc GR
H36C H 0.1112 0.5466 0.8628 0.070 Uiso 1 1 calc GR
C37 C 0.3808(4) 0.6558(3) 0.8801(2) 0.0457(9) Uani 1 1 d .
H37A H 0.3523 0.6000 0.8559 0.069 Uiso 1 1 calc GR
H37B H 0.4311 0.6463 0.9298 0.069 Uiso 1 1 calc GR
H37C H 0.4481 0.6868 0.8512 0.069 Uiso 1 1 calc GR
C7 C 0.1333(4) 0.7413(3) 0.0911(2) 0.0529(10) Uani 1 1 d .
H7A H 0.0947 0.6875 0.1094 0.079 Uiso 1 1 calc GR
H7B H 0.0964 0.7467 0.0387 0.079 Uiso 1 1 calc GR
H7C H 0.1002 0.7906 0.1191 0.079 Uiso 1 1 calc GR
C34 C 0.0394(5) 0.9205(2) 0.9257(2) 0.0545(10) Uani 1 1 d .
H34A H 0.1172 0.9631 0.9190 0.082 Uiso 1 1 calc GR
H34B H 0.0202 0.9217 0.9774 0.082 Uiso 1 1 calc GR
H34C H -0.0517 0.9344 0.8940 0.082 Uiso 1 1 calc GR
C8 C 0.3534(5) 0.9102(2) 0.1118(2) 0.0520(10) Uani 1 1 d .
H8A H 0.2698 0.9147 0.1410 0.078 Uiso 1 1 calc GR
H8B H 0.3224 0.9293 0.0615 0.078 Uiso 1 1 calc GR
H8C H 0.4359 0.9469 0.1344 0.078 Uiso 1 1 calc GR
H H 0.335(4) 0.760(2) 0.250(2) 0.046(10) Uiso 1 1 d .
HA H -0.048(4) 0.739(3) 0.744(2) 0.050(10) Uiso 1 1 d .

loop_
_atom_site_aniso_label
_atom_site_aniso_U_11
_atom_site_aniso_U_22
_atom_site_aniso_U_33
_atom_site_aniso_U_23
_atom_site_aniso_U_13
_atom_site_aniso_U_12
Ni2 0.0217(2) 0.0257(3) 0.0180(2) 0.00336(18) 0.00545(18) 0.00137(18)
Ni1 0.0231(3) 0.0298(3) 0.0188(2) 0.00492(19) 0.00465(18) 0.00211(19)
P2 0.0192(3) 0.0197(3) 0.0191(3) 0.0031(2) 0.0051(2) 0.0014(2)
P1 0.0193(3) 0.0213(3) 0.0205(3) 0.0029(3) 0.0056(2) 0.0016(3)
C17 0.0187(13) 0.0245(13) 0.0254(14) 0.0052(11) 0.0031(10) 0.0017(10)
C39 0.0228(13) 0.0243(13) 0.0171(12) -0.0003(10) 0.0044(10) -0.0017(11)
C45 0.0212(13) 0.0219(13) 0.0264(14) 0.0065(11) 0.0076(11) -0.0014(10)
C51 0.0216(13) 0.0209(13) 0.0179(12) 0.0005(10) 0.0035(10) 0.0050(10)
C11 0.0213(13) 0.0254(14) 0.0230(13) 0.0006(11) 0.0051(10) 0.0028(11)
C32 0.0271(15) 0.0378(16) 0.0189(13) 0.0061(12) 0.0019(11) 0.0040(12)
C23 0.0222(13) 0.0212(13) 0.0204(13) 0.0015(10) 0.0068(10) -0.0009(10)
C46 0.0267(14) 0.0243(14) 0.0303(15) 0.0041(11) 0.0051(12) -0.0007(11)
C42 0.0225(14) 0.0420(17) 0.0295(15) 0.0006(13) 0.0052(12) -0.0047(12)
C33 0.0373(16) 0.0310(15) 0.0156(13) 0.0020(11) 0.0020(11) -0.0050(12)
C31 0.0361(16) 0.0300(15) 0.0192(13) 0.0075(11) 0.0041(11) -0.0002(12)
C1 0.0422(17) 0.0319(16) 0.0190(14) 0.0009(12) 0.0052(12) -0.0070(13)
C18 0.0312(15) 0.0288(15) 0.0279(15) 0.0043(12) 0.0059(12) 0.0013(12)
C29 0.0400(17) 0.0286(15) 0.0222(14) -0.0003(11) 0.0086(12) 0.0094(13)
C28 0.0313(16) 0.0291(15) 0.0300(15) 0.0021(12) 0.0036(12) 0.0065(12)
C4 0.0366(16) 0.0300(15) 0.0209(14) 0.0042(11) 0.0104(12) -0.0031(12)
C3 0.0445(18) 0.0316(16) 0.0203(14) 0.0084(12) 0.0069(12) 0.0071(13)
C40 0.0255(15) 0.0244(14) 0.0324(15) 0.0027(12) 0.0064(12) -0.0008(11)
C12 0.0258(15) 0.0247(14) 0.0399(17) 0.0050(12) 0.0084(12) 0.0012(11)
C56 0.0344(16) 0.0272(14) 0.0283(15) 0.0004(12) 0.0104(12) -0.0032(12)
C52 0.0336(16) 0.0281(15) 0.0283(15) 0.0039(12) 0.0100(12) -0.0026(12)
C5 0.0366(16) 0.0323(16) 0.0225(14) 0.0053(12) 0.0093(12) 0.0031(13)
C14 0.0248(15) 0.0427(18) 0.0315(16) 0.0025(13) 0.0072(12) 0.0080(13)
C41 0.0242(15) 0.0333(16) 0.0333(16) 0.0041(12) 0.0042(12) 0.0059(12)
C22 0.0284(15) 0.0333(16) 0.0281(15) 0.0041(12) 0.0052(12) -0.0036(12)
C50 0.0300(15) 0.0325(16) 0.0282(15) 0.0047(12) 0.0066(12) 0.0018(12)
C24 0.0292(15) 0.0287(15) 0.0318(16) 0.0010(12) 0.0028(12) 0.0060(12)
C2 0.0308(16) 0.055(2) 0.0137(13) 0.0079(13) 0.0005(11) -0.0006(14)
C30 0.0284(15) 0.0429(17) 0.0182(13) 0.0062(12) 0.0077(11) 0.0015(13)
C13 0.0270(15) 0.0341(16) 0.0349(16) 0.0007(13) 0.0085(12) -0.0041(12)
C43 0.0289(16) 0.0294(15) 0.0376(17) 0.0024(13) 0.0088(13) -0.0072(12)
C44 0.0264(15) 0.0247(14) 0.0317(15) 0.0034(12) 0.0075(12) 0.0035(11)
C25 0.0419(18) 0.0389(17) 0.0246(15) 0.0006(13) -0.0043(13) -0.0015(14)
C53 0.0419(18) 0.0375(17) 0.0242(15) 0.0040(13) 0.0140(13) 0.0055(14)
C54 0.0481(19) 0.0344(17) 0.0288(16) -0.0074(13) 0.0061(14) 0.0032(14)
C16 0.0277(15) 0.0270(15) 0.0316(15) 0.0052(12) 0.0059(12) 0.0023(12)
C55 0.0459(19) 0.0302(16) 0.0368(17) -0.0050(13) 0.0080(14) -0.0062(14)
C19 0.0351(17) 0.0236(15) 0.0432(18) -0.0015(13) 0.0038(14) -0.0001(12)
C47 0.0334(16) 0.0238(14) 0.0428(18) -0.0005(13) 0.0109(13) 0.0004(12)
C49 0.0376(18) 0.0390(18) 0.0383(18) 0.0168(14) 0.0022(14) 0.0078(14)
C20 0.0362(17) 0.0294(16) 0.0476(19) 0.0119(14) 0.0081(14) -0.0057(13)
C15 0.0342(17) 0.0331(16) 0.0354(17) 0.0040(13) 0.0061(13) 0.0107(13)
C26 0.0447(19) 0.0340(16) 0.0286(16) -0.0085(13) 0.0067(13) -0.0037(14)
C48 0.0341(17) 0.0265(15) 0.0488(19) 0.0098(14) 0.0098(14) 0.0094(13)
C21 0.0399(18) 0.0395(18) 0.0355(17) 0.0135(14) 0.0123(14) -0.0034(14)
C27 0.0453(19) 0.0291(16) 0.0370(17) -0.0067(13) 0.0064(14) 0.0086(14)
C35 0.0326(18) 0.085(3) 0.0310(17) 0.0099(18) 0.0135(14) 0.0031(18)
C10 0.049(2) 0.048(2) 0.0386(18) 0.0023(15) 0.0167(16) 0.0162(16)
C9 0.053(2) 0.047(2) 0.0424(19) 0.0050(16) 0.0134(16) -0.0169(16)
C6 0.075(3) 0.043(2) 0.0345(18) 0.0024(15) 0.0003(17) -0.0208(18)
C38 0.047(2) 0.060(2) 0.0292(17) 0.0021(16) 0.0015(14) -0.0189(17)
C36 0.069(2) 0.0359(18) 0.0357(18) 0.0081(15) 0.0057(17) -0.0122(17)
C37 0.0418(19) 0.058(2) 0.0396(19) 0.0139(16) 0.0101(15) 0.0281(17)
C7 0.0326(18) 0.096(3) 0.0301(18) 0.0163(19) -0.0002(14) 0.0051(19)
C34 0.088(3) 0.041(2) 0.0377(19) -0.0012(16) 0.019(2) 0.022(2)
C8 0.084(3) 0.040(2) 0.0337(18) 0.0069(15) 0.0090(18) 0.0240(19)

loop_
_atom_type_symbol
_atom_type_description
_atom_type_scat_dispersion_real
_atom_type_scat_dispersion_imag
_atom_type_scat_source
C C 0.0181 0.0091 'International Tables Vol C Tables 4.2.6.8 and 6.1.1.4'
H H 0.0000 0.0000 'International Tables Vol C Tables 4.2.6.8 and 6.1.1.4'
Ni Ni -3.0029 0.5091 'International Tables Vol C Tables 4.2.6.8 and 6.1.1.4'
P P 0.2955 0.4335 'International Tables Vol C Tables 4.2.6.8 and 6.1.1.4'

loop_
_geom_angle_atom_site_label_1
_geom_angle_atom_site_label_2
_geom_angle_atom_site_label_3
_geom_angle
P2 Ni2 C32 124.39(8)
P2 Ni2 C33 112.35(8)
P2 Ni2 C31 155.62(9)
P2 Ni2 C29 128.97(9)
P2 Ni2 HA 83.4(14)
C32 Ni2 HA 137.1(14)
C33 Ni2 C32 39.23(12)
C33 Ni2 C31 65.78(11)
C33 Ni2 C29 39.28(12)
C33 Ni2 HA 162.7(14)
C31 Ni2 C32 38.33(11)
C31 Ni2 C29 66.35(11)
C31 Ni2 HA 103.0(14)
C29 Ni2 C32 65.55(11)
C29 Ni2 HA 125.1(14)
C30 Ni2 P2 163.46(9)
C30 Ni2 C32 65.93(11)
C30 Ni2 C33 66.31(11)
C30 Ni2 C31 40.43(12)
C30 Ni2 C29 39.41(12)
C30 Ni2 HA 96.5(14)
P1 Ni1 C1 129.11(9)
P1 Ni1 C4 125.41(9)
P1 Ni1 C3 156.63(10)
P1 Ni1 C5 113.01(9)
P1 Ni1 H 84.6(14)
C1 Ni1 H 124.5(14)
C4 Ni1 C1 65.81(11)
C4 Ni1 H 134.6(14)
C3 Ni1 C1 66.31(12)
C3 Ni1 C4 38.51(12)
C3 Ni1 C5 66.18(11)
C3 Ni1 H 100.4(14)
C5 Ni1 C1 39.17(12)
C5 Ni1 C4 39.78(11)
C5 Ni1 H 161.2(14)
C2 Ni1 P1 162.70(10)
C2 Ni1 C1 39.17(13)
C2 Ni1 C4 66.04(12)
C2 Ni1 C3 40.38(13)
C2 Ni1 C5 66.21(12)
C2 Ni1 H 95.0(14)
C39 P2 Ni2 117.15(9)
C39 P2 C45 102.81(12)
C45 P2 Ni2 110.97(9)
C51 P2 Ni2 117.74(9)
C51 P2 C39 101.40(12)
C51 P2 C45 105.03(12)
C17 P1 Ni1 111.50(9)
C17 P1 C23 104.21(12)
C11 P1 Ni1 116.97(9)
C11 P1 C17 102.52(12)
C11 P1 C23 101.66(12)
C23 P1 Ni1 118.06(9)
C18 C17 P1 116.5(2)
C22 C17 P1 124.8(2)
C22 C17 C18 118.7(3)
C40 C39 P2 116.9(2)
C44 C39 P2 124.5(2)
C44 C39 C40 118.5(3)
C46 C45 P2 116.5(2)
C50 C45 P2 124.2(2)
C50 C45 C46 119.2(3)
C56 C51 P2 120.0(2)
C56 C51 C52 118.5(2)
C52 C51 P2 121.4(2)
C12 C11 P1 116.7(2)
C16 C11 P1 124.9(2)
C16 C11 C12 118.3(2)
C33 C32 Ni2 69.18(16)
C33 C32 C37 124.6(3)
C31 C32 Ni2 69.91(16)
C31 C32 C33 108.7(3)
C31 C32 C37 126.7(3)
C37 C32 Ni2 128.7(2)
C28 C23 P1 120.2(2)
C28 C23 C24 118.9(3)
C24 C23 P1 121.0(2)
C45 C46 H46 119.7
C47 C46 C45 120.6(3)
C47 C46 H46 119.7
C41 C42 H42 120.1
C43 C42 H42 120.1
C43 C42 C41 119.8(3)
C32 C33 Ni2 71.59(16)
C32 C33 C29 108.5(3)
C32 C33 C38 124.5(3)
C29 C33 Ni2 71.53(17)
C29 C33 C38 126.4(3)
C38 C33 Ni2 129.7(2)
C32 C31 Ni2 71.76(16)
C32 C31 C30 107.4(3)
C32 C31 C36 128.0(3)
C30 C31 Ni2 68.10(15)
C30 C31 C36 124.5(3)
C36 C31 Ni2 129.6(2)
C5 C1 Ni1 69.17(16)
C5 C1 C6 126.6(3)
C2 C1 Ni1 67.62(16)
C2 C1 C5 107.0(3)
C2 C1 C6 126.4(3)
C6 C1 Ni1 129.8(2)
C17 C18 H18 119.7
C19 C18 C17 120.7(3)
C19 C18 H18 119.7
C33 C29 Ni2 69.19(15)
C33 C29 C34 127.6(3)
C30 C29 Ni2 67.70(16)
C30 C29 C33 106.7(2)
C30 C29 C34 125.6(3)
C34 C29 Ni2 130.4(2)
C23 C28 H28 119.6
C23 C28 C27 120.8(3)
C27 C28 H28 119.6
C3 C4 Ni1 69.64(15)
C3 C4 C5 108.1(3)
C3 C4 C9 126.9(3)
C5 C4 Ni1 69.27(15)
C5 C4 C9 124.9(3)
C9 C4 Ni1 128.9(2)
C4 C3 Ni1 71.85(16)
C4 C3 C2 107.6(3)
C4 C3 C8 126.7(3)
C2 C3 Ni1 68.52(16)
C2 C3 C8 125.6(3)
C8 C3 Ni1 128.5(2)
C39 C40 H40 119.6
C41 C40 C39 120.8(3)
C41 C40 H40 119.6
C11 C12 H12 119.6
C13 C12 C11 120.8(3)
C13 C12 H12 119.6
C51 C56 H56 119.5
C51 C56 C55 121.1(3)
C55 C56 H56 119.5
C51 C52 H52 119.8
C53 C52 C51 120.5(3)
C53 C52 H52 119.8
C1 C5 Ni1 71.65(16)
C1 C5 C4 108.1(3)
C1 C5 C10 125.4(3)
C4 C5 Ni1 70.96(15)
C4 C5 C10 126.1(3)
C10 C5 Ni1 128.8(2)
C13 C14 H14 120.2
C15 C14 H14 120.2
C15 C14 C13 119.7(3)
C42 C41 H41 120.0
C40 C41 C42 120.0(3)
C40 C41 H41 120.0
C17 C22 H22 119.9
C17 C22 C21 120.1(3)
C21 C22 H22 120.0
C45 C50 H50 120.1
C45 C50 C49 119.7(3)
C49 C50 H50 120.1
C23 C24 H24 120.2
C25 C24 C23 119.7(3)
C25 C24 H24 120.2
C1 C2 Ni1 73.22(17)
C1 C2 C3 108.9(3)
C1 C2 C7 125.0(3)
C3 C2 Ni1 71.10(17)
C3 C2 C7 125.6(3)
C7 C2 Ni1 127.9(2)
C31 C30 Ni2 71.47(15)
C31 C30 C35 125.4(3)
C29 C30 Ni2 72.89(16)
C29 C30 C31 108.5(3)
C29 C30 C35 125.5(3)
C35 C30 Ni2 128.3(2)
C12 C13 H13 119.9
C14 C13 C12 120.2(3)
C14 C13 H13 119.9
C42 C43 H43 119.9
C42 C43 C44 120.3(3)
C44 C43 H43 119.9
C39 C44 C43 120.6(3)
C39 C44 H44 119.7
C43 C44 H44 119.7
C24 C25 H25 119.6
C26 C25 C24 120.8(3)
C26 C25 H25 119.6
C52 C53 H53 120.0
C54 C53 C52 119.9(3)
C54 C53 H53 120.0
C53 C54 H54 119.8
C55 C54 C53 120.4(3)
C55 C54 H54 119.8
C11 C16 H16 119.7
C11 C16 C15 120.7(3)
C15 C16 H16 119.7
C56 C55 H55 120.2
C54 C55 C56 119.5(3)
C54 C55 H55 120.2
C18 C19 H19 119.8
C20 C19 C18 120.4(3)
C20 C19 H19 119.8
C46 C47 H47 120.0
C48 C47 C46 120.0(3)
C48 C47 H47 120.0
C50 C49 H49 119.7
C48 C49 C50 120.6(3)
C48 C49 H49 119.7
C19 C20 H20 120.2
C19 C20 C21 119.6(3)
C21 C20 H20 120.2
C14 C15 C16 120.4(3)
C14 C15 H15 119.8
C16 C15 H15 119.8
C25 C26 H26 119.9
C25 C26 C27 120.3(3)
C27 C26 H26 119.9
C47 C48 H48 120.1
C49 C48 C47 119.9(3)
C49 C48 H48 120.1
C22 C21 H21 119.7
C20 C21 C22 120.5(3)
C20 C21 H21 119.7
C28 C27 H27 120.2
C26 C27 C28 119.6(3)
C26 C27 H27 120.2
C30 C35 H35A 109.5
C30 C35 H35B 109.5
C30 C35 H35C 109.5
H35A C35 H35B 109.5
H35A C35 H35C 109.5
H35B C35 H35C 109.5
C5 C10 H10A 109.5
C5 C10 H10B 109.5
C5 C10 H10C 109.5
H10A C10 H10B 109.5
H10A C10 H10C 109.5
H10B C10 H10C 109.5
C4 C9 H9A 109.5
C4 C9 H9B 109.5
C4 C9 H9C 109.5
H9A C9 H9B 109.5
H9A C9 H9C 109.5
H9B C9 H9C 109.5
C1 C6 H6A 109.5
C1 C6 H6B 109.5
C1 C6 H6C 109.5
H6A C6 H6B 109.5
H6A C6 H6C 109.5
H6B C6 H6C 109.5
C33 C38 H38A 109.5
C33 C38 H38B 109.5
C33 C38 H38C 109.5
H38A C38 H38B 109.5
H38A C38 H38C 109.5
H38B C38 H38C 109.5
C31 C36 H36A 109.5
C31 C36 H36B 109.5
C31 C36 H36C 109.5
H36A C36 H36B 109.5
H36A C36 H36C 109.5
H36B C36 H36C 109.5
C32 C37 H37A 109.5
C32 C37 H37B 109.5
C32 C37 H37C 109.5
H37A C37 H37B 109.5
H37A C37 H37C 109.5
H37B C37 H37C 109.5
C2 C7 H7A 109.5
C2 C7 H7B 109.5
C2 C7 H7C 109.5
H7A C7 H7B 109.5
H7A C7 H7C 109.5
H7B C7 H7C 109.5
C29 C34 H34A 109.5
C29 C34 H34B 109.5
C29 C34 H34C 109.5
H34A C34 H34B 109.5
H34A C34 H34C 109.5
H34B C34 H34C 109.5
C3 C8 H8A 109.5
C3 C8 H8B 109.5
C3 C8 H8C 109.5
H8A C8 H8B 109.5
H8A C8 H8C 109.5
H8B C8 H8C 109.5

loop_
_geom_bond_atom_site_label_1
_geom_bond_atom_site_label_2
_geom_bond_distance
Ni2 P2 2.0889(8)
Ni2 C32 2.137(3)
Ni2 C33 2.106(3)
Ni2 C31 2.113(3)
Ni2 C29 2.137(3)
Ni2 C30 2.068(3)
Ni2 HA 1.54(4)
Ni1 P1 2.0856(8)
Ni1 C1 2.144(3)
Ni1 C4 2.134(3)
Ni1 C3 2.106(3)
Ni1 C5 2.111(3)
Ni1 C2 2.071(3)
Ni1 H 1.52(4)
P2 C39 1.829(3)
P2 C45 1.832(3)
P2 C51 1.829(3)
P1 C17 1.830(3)
P1 C11 1.830(3)
P1 C23 1.834(3)
C17 C18 1.400(4)
C17 C22 1.391(4)
C39 C40 1.398(4)
C39 C44 1.388(4)
C45 C46 1.397(4)
C45 C50 1.389(4)
C51 C56 1.381(4)
C51 C52 1.396(4)
C11 C12 1.399(4)
C11 C16 1.386(4)
C32 C33 1.425(4)
C32 C31 1.396(4)
C32 C37 1.516(4)
C23 C28 1.380(4)
C23 C24 1.400(4)
C46 H46 0.9300
C46 C47 1.389(4)
C42 H42 0.9300
C42 C41 1.386(4)
C42 C43 1.379(5)
C33 C29 1.426(4)
C33 C38 1.503(4)
C31 C30 1.446(4)
C31 C36 1.507(4)
C1 C5 1.427(4)
C1 C2 1.415(5)
C1 C6 1.507(4)
C18 H18 0.9300
C18 C19 1.383(4)
C29 C30 1.419(4)
C29 C34 1.500(4)
C28 H28 0.9300
C28 C27 1.401(4)
C4 C3 1.398(4)
C4 C5 1.445(4)
C4 C9 1.505(4)
C3 C2 1.442(5)
C3 C8 1.499(4)
C40 H40 0.9300
C40 C41 1.383(4)
C12 H12 0.9300
C12 C13 1.383(4)
C56 H56 0.9300
C56 C55 1.394(4)
C52 H52 0.9300
C52 C53 1.388(4)
C5 C10 1.500(4)
C14 H14 0.9300
C14 C13 1.379(4)
C14 C15 1.379(5)
C41 H41 0.9300
C22 H22 0.9300
C22 C21 1.392(4)
C50 H50 0.9300
C50 C49 1.401(4)
C24 H24 0.9300
C24 C25 1.389(4)
C2 C7 1.509(5)
C30 C35 1.498(4)
C13 H13 0.9300
C43 H43 0.9300
C43 C44 1.389(4)
C44 H44 0.9300
C25 H25 0.9300
C25 C26 1.369(5)
C53 H53 0.9300
C53 C54 1.379(5)
C54 H54 0.9300
C54 C55 1.374(5)
C16 H16 0.9300
C16 C15 1.388(4)
C55 H55 0.9300
C19 H19 0.9300
C19 C20 1.377(5)
C47 H47 0.9300
C47 C48 1.383(5)
C49 H49 0.9300
C49 C48 1.382(5)
C20 H20 0.9300
C20 C21 1.386(5)
C15 H15 0.9300
C26 H26 0.9300
C26 C27 1.371(5)
C48 H48 0.9300
C21 H21 0.9300
C27 H27 0.9300
C35 H35A 0.9600
C35 H35B 0.9600
C35 H35C 0.9600
C10 H10A 0.9600
C10 H10B 0.9600
C10 H10C 0.9600
C9 H9A 0.9600
C9 H9B 0.9600
C9 H9C 0.9600
C6 H6A 0.9600
C6 H6B 0.9600
C6 H6C 0.9600
C38 H38A 0.9600
C38 H38B 0.9600
C38 H38C 0.9600
C36 H36A 0.9600
C36 H36B 0.9600
C36 H36C 0.9600
C37 H37A 0.9600
C37 H37B 0.9600
C37 H37C 0.9600
C7 H7A 0.9600
C7 H7B 0.9600
C7 H7C 0.9600
C34 H34A 0.9600
C34 H34B 0.9600
C34 H34C 0.9600
C8 H8A 0.9600
C8 H8B 0.9600
C8 H8C 0.9600
